data_1537894
loop_
_publ_author_name
'de Vries, A.B.'
'Jellinek, F.'

_publ_section_title
;
 A structural study of vanadium sulfides
;
_journal_name_full 'Revue de Chimie Minerale'
_journal_page_first 624
_journal_page_last 636
_journal_volume 11
_journal_year 1974
_chemical_formula_sum 'S4 V3'
_chemical_name_systematic 'V3 S4'
_space_group_IT_number 12
_symmetry_space_group_name_Hall '-C 2y'
_symmetry_space_group_name_H-M 'C 1 2/m 1'
_cell_angle_alpha 90
_cell_angle_beta 115.66
_cell_angle_gamma 90
_cell_formula_units_Z 2
_cell_length_a 12.599
_cell_length_b 3.282
_cell_length_c 5.867
_cell_volume 218.675
_citation_journal_id_ASTM RVCMA8
_cod_data_source_file deVries_RVCMA8_1974_1814.cif
_cod_data_source_block S4V3
_cod_original_cell_volume 218.6747
_cod_database_code 1537894

loop_
_symmetry_equiv_pos_as_xyz
x,y,z
-x,y,-z
-x,-y,-z
x,-y,z
x+1/2,y+1/2,z
-x+1/2,y+1/2,-z
-x+1/2,-y+1/2,-z
x+1/2,-y+1/2,z

loop_
_atom_site_label
_atom_site_type_symbol
_atom_site_fract_x
_atom_site_fract_y
_atom_site_fract_z
_atom_site_occupancy
_atom_site_U_iso_or_equiv
V2 V 0.744 0 0.697 1 0.0
V1 V 0 0 0 1 0.0
S2 S 0.113 0 0.453 1 0.0
S1 S 0.64 0 0.972 1 0.0
